data_7207712
loop_
_publ_author_name
'Zhang, Huabin'
'Zhang, Mingjian'
'Tian, Chongbin'
'Li, Ning'
'Lin, Ping'
'Li, Zhihua'
'Du, Shaowu'

_publ_section_title
;
 An effective method for the synthesis of 3D inorganic Ln(iii)--K(i)
 sulfate open frameworks with unusually high thermal stability: in situ
 generation of sulfate anions
;
_journal_issue 14
_journal_name_full 'Journal of Materials Chemistry'
_journal_page_first 6831
_journal_paper_doi 10.1039/c2jm16779d
_journal_volume 22
_journal_year 2012
_chemical_formula_sum 'H2 Ho K O9 S2'
_chemical_formula_weight 414.17
_chemical_name_systematic
;
?
;
_space_group_IT_number 14
_symmetry_space_group_name_Hall '-P 2ybc'
_symmetry_space_group_name_H-M 'P 1 21/c 1'
_atom_sites_solution_hydrogens geom
_atom_sites_solution_primary direct
_atom_sites_solution_secondary difmap
_audit_creation_method SHELXL-97
_cell_angle_alpha 90.00
_cell_angle_beta 119.285(5)
_cell_angle_gamma 90.00
_cell_formula_units_Z 4
_cell_length_a 10.079(4)
_cell_length_b 8.257(3)
_cell_length_c 10.280(5)
_cell_measurement_reflns_used 2589
_cell_measurement_temperature 293(2)
_cell_measurement_theta_max 27.4778
_cell_measurement_theta_min 2.3168
_cell_volume 746.2(5)
_computing_structure_refinement 'SHELXL-97 (Sheldrick, 1997)'
_computing_structure_solution 'SHELXS-97 (Sheldrick, 1990)'
_diffrn_ambient_temperature 293(2)
_diffrn_measured_fraction_theta_full 0.982
_diffrn_measured_fraction_theta_max 0.982
_diffrn_radiation_monochromator graphite
_diffrn_radiation_source 'fine-focus sealed tube'
_diffrn_radiation_type MoK\a
_diffrn_radiation_wavelength 0.71073
_diffrn_reflns_av_R_equivalents 0.0302
_diffrn_reflns_av_sigmaI/netI 0.0318
_diffrn_reflns_limit_h_max 13
_diffrn_reflns_limit_h_min -13
_diffrn_reflns_limit_k_max 10
_diffrn_reflns_limit_k_min -10
_diffrn_reflns_limit_l_max 12
_diffrn_reflns_limit_l_min -13
_diffrn_reflns_number 6079
_diffrn_reflns_theta_full 27.46
_diffrn_reflns_theta_max 27.46
_diffrn_reflns_theta_min 2.32
_exptl_absorpt_coefficient_mu 11.743
_exptl_absorpt_correction_T_max 1.0000
_exptl_absorpt_correction_T_min 0.4837
_exptl_absorpt_correction_type multi-scan
_exptl_crystal_colour pink
_exptl_crystal_density_diffrn 3.686
_exptl_crystal_density_method 'not measured'
_exptl_crystal_description prism
_exptl_crystal_F_000 768
_exptl_crystal_size_max 0.2
_exptl_crystal_size_mid 0.2
_exptl_crystal_size_min 0.2
_refine_diff_density_max 1.341
_refine_diff_density_min -1.585
_refine_diff_density_rms 0.314
_refine_ls_extinction_coef 0.0079(11)
_refine_ls_extinction_expression Fc^*^=kFc[1+0.001xFc^2^\l^3^/sin(2\q)]^-1/4^
_refine_ls_extinction_method SHELXL
_refine_ls_goodness_of_fit_ref 0.801
_refine_ls_hydrogen_treatment constr
_refine_ls_matrix_type full
_refine_ls_number_parameters 119
_refine_ls_number_reflns 1682
_refine_ls_number_restraints 0
_refine_ls_restrained_S_all 0.801
_refine_ls_R_factor_all 0.0289
_refine_ls_R_factor_gt 0.0243
_refine_ls_shift/su_max 0.000
_refine_ls_shift/su_mean 0.000
_refine_ls_structure_factor_coef Fsqd
_refine_ls_weighting_details 'calc w=1/[\s^2^(Fo^2^)+(0.1457P)^2^+1.3511P] where P=(Fo^2^+2Fc^2^)/3'
_refine_ls_weighting_scheme calc
_refine_ls_wR_factor_gt 0.0904
_refine_ls_wR_factor_ref 0.1338
_reflns_number_gt 1527
_reflns_number_total 1682
_reflns_threshold_expression >2sigma(I)
_cod_data_source_file c2jm16779d.txt
_cod_data_source_block 6
_cod_depositor_comments
;
The following automatic conversions were performed:

'_exptl_absorpt_correction_type' value 'Multi-scan' changed to
'multi-scan' according to
/home/saulius/struct/CIF-dictionaries/cif_core.dic dictionary named
'cif_core.dic' version 2.4.1 from 2010-06-29.

Automatic conversion script
Id: cif_fix_values 1715 2011-07-08 13:25:40Z adriana 
;
_cod_original_sg_symbol_H-M p2(1)/c
_cod_database_code 7207712

loop_
_symmetry_equiv_pos_as_xyz
'x, y, z'
'-x, y+1/2, -z+1/2'
'-x, -y, -z'
'x, -y-1/2, z-1/2'

loop_
_atom_site_label
_atom_site_type_symbol
_atom_site_fract_x
_atom_site_fract_y
_atom_site_fract_z
_atom_site_U_iso_or_equiv
_atom_site_adp_type
_atom_site_occupancy
_atom_site_symmetry_multiplicity
_atom_site_calc_flag
_atom_site_refinement_flags
Ho1 Ho 0.24480(3) -0.14334(3) 0.46233(3) 0.0083(2) Uani 1 1 d .
K1 K 0.2905(2) 0.3307(2) 0.3137(2) 0.0225(4) Uani 1 1 d .
S1 S 0.4484(2) -0.13609(19) 0.3190(2) 0.0100(4) Uani 1 1 d .
S2 S -0.00306(19) -0.2980(2) 0.0990(2) 0.0099(4) Uani 1 1 d .
O1 O 0.4399(6) -0.2560(7) 0.4234(6) 0.0156(11) Uani 1 1 d .
O2 O 0.3326(6) -0.0160(7) 0.2940(6) 0.0192(11) Uani 1 1 d .
O3 O 0.6017(6) -0.0643(7) 0.3866(6) 0.0172(11) Uani 1 1 d .
O4 O 0.4211(6) -0.2155(7) 0.1826(6) 0.0154(11) Uani 1 1 d .
O5 O 0.0511(7) -0.1783(7) 0.2212(6) 0.0176(11) Uani 1 1 d .
O6 O 0.1302(7) -0.3836(7) 0.1065(7) 0.0184(12) Uani 1 1 d .
O7 O -0.0985(6) -0.4116(7) 0.1229(6) 0.0161(11) Uani 1 1 d .
O8 O -0.0929(7) -0.2191(7) -0.0444(6) 0.0199(12) Uani 1 1 d .
O9W O 0.1736(7) -0.4220(7) 0.4467(8) 0.0238(13) Uani 1 1 d .
H9WA H 0.1249 -0.4674 0.3620 0.029 Uiso 1 1 d R
H9WB H 0.1963 -0.4754 0.5256 0.029 Uiso 1 1 d R

loop_
_atom_site_aniso_label
_atom_site_aniso_U_11
_atom_site_aniso_U_22
_atom_site_aniso_U_33
_atom_site_aniso_U_23
_atom_site_aniso_U_13
_atom_site_aniso_U_12
Ho1 0.0074(3) 0.0086(3) 0.0076(3) -0.00007(9) 0.0028(2) 0.00048(8)
K1 0.0193(9) 0.0295(9) 0.0180(9) -0.0005(7) 0.0085(8) 0.0012(7)
S1 0.0077(9) 0.0133(9) 0.0095(9) -0.0030(6) 0.0046(7) -0.0034(5)
S2 0.0094(8) 0.0102(8) 0.0100(8) -0.0012(6) 0.0047(7) -0.0015(6)
O1 0.016(2) 0.023(3) 0.013(3) 0.010(2) 0.011(2) 0.003(2)
O2 0.018(3) 0.016(3) 0.019(3) 0.001(2) 0.005(2) 0.003(2)
O3 0.011(2) 0.027(3) 0.015(3) -0.011(2) 0.008(2) -0.007(2)
O4 0.014(2) 0.022(3) 0.006(2) -0.010(2) 0.002(2) -0.005(2)
O5 0.023(3) 0.014(2) 0.006(3) 0.006(2) -0.001(2) 0.003(2)
O6 0.018(3) 0.022(3) 0.018(3) -0.002(2) 0.011(2) 0.004(2)
O7 0.016(3) 0.014(3) 0.015(3) 0.002(2) 0.005(2) -0.007(2)
O8 0.026(3) 0.021(3) 0.008(3) 0.006(2) 0.004(2) -0.002(2)
O9W 0.026(3) 0.014(3) 0.034(4) 0.000(2) 0.016(3) -0.004(2)

loop_
_atom_type_symbol
_atom_type_description
_atom_type_scat_dispersion_real
_atom_type_scat_dispersion_imag
_atom_type_scat_source
O O 0.0106 0.0060 'International Tables Vol C Tables 4.2.6.8 and 6.1.1.4'
S S 0.1246 0.1234 'International Tables Vol C Tables 4.2.6.8 and 6.1.1.4'
Ho Ho -0.2175 4.6783 'International Tables Vol C Tables 4.2.6.8 and 6.1.1.4'
K K 0.2009 0.2494 'International Tables Vol C Tables 4.2.6.8 and 6.1.1.4'
H H 0.0000 0.0000 'International Tables Vol C Tables 4.2.6.8 and 6.1.1.4'

loop_
_geom_angle_atom_site_label_1
_geom_angle_atom_site_label_2
_geom_angle_atom_site_label_3
_geom_angle
_geom_angle_site_symmetry_1
_geom_angle_site_symmetry_3
O6 Ho1 O5 106.2(2) 4_556 .
O6 Ho1 O7 74.6(2) 4_556 2
O5 Ho1 O7 69.4(2) . 2
O6 Ho1 O3 83.0(2) 4_556 3_656
O5 Ho1 O3 138.5(2) . 3_656
O7 Ho1 O3 74.6(2) 2 3_656
O6 Ho1 O1 149.98(19) 4_556 .
O5 Ho1 O1 96.0(2) . .
O7 Ho1 O1 133.36(19) 2 .
O3 Ho1 O1 93.79(19) 3_656 .
O6 Ho1 O9W 84.7(2) 4_556 .
O5 Ho1 O9W 74.9(2) . .
O7 Ho1 O9W 131.01(19) 2 .
O3 Ho1 O9W 146.6(2) 3_656 .
O1 Ho1 O9W 81.9(2) . .
O6 Ho1 O4 79.1(2) 4_556 4_556
O5 Ho1 O4 143.58(19) . 4_556
O7 Ho1 O4 143.53(19) 2 4_556
O3 Ho1 O4 77.5(2) 3_656 4_556
O1 Ho1 O4 71.10(18) . 4_556
O9W Ho1 O4 69.7(2) . 4_556
O6 Ho1 O2 149.16(19) 4_556 .
O5 Ho1 O2 73.2(2) . .
O7 Ho1 O2 76.59(19) 2 .
O3 Ho1 O2 78.98(19) 3_656 .
O1 Ho1 O2 56.79(17) . .
O9W Ho1 O2 123.3(2) . .
O4 Ho1 O2 120.34(18) 4_556 .
O6 Ho1 S1 168.27(15) 4_556 .
O5 Ho1 S1 84.20(16) . .
O7 Ho1 S1 104.80(15) 2 .
O3 Ho1 S1 85.60(14) 3_656 .
O1 Ho1 S1 28.57(13) . .
O9W Ho1 S1 103.69(15) . .
O4 Ho1 S1 95.92(13) 4_556 .
O2 Ho1 S1 28.23(13) . .
O6 Ho1 K1 43.59(15) 4_556 4_566
O5 Ho1 K1 132.00(15) . 4_566
O7 Ho1 K1 66.75(14) 2 4_566
O3 Ho1 K1 39.50(14) 3_656 4_566
O1 Ho1 K1 128.42(14) . 4_566
O9W Ho1 K1 122.82(16) . 4_566
O4 Ho1 K1 76.77(14) 4_556 4_566
O2 Ho1 K1 113.46(14) . 4_566
S1 Ho1 K1 125.09(5) . 4_566
O6 Ho1 K1 108.44(15) 4_556 .
O5 Ho1 K1 85.04(14) . .
O7 Ho1 K1 43.30(15) 2 .
O3 Ho1 K1 54.17(15) 3_656 .
O1 Ho1 K1 93.15(13) . .
O9W Ho1 K1 158.56(17) . .
O4 Ho1 K1 128.37(14) 4_556 .
O2 Ho1 K1 40.94(13) . .
S1 Ho1 K1 66.28(4) . .
K1 Ho1 K1 76.42(3) 4_566 .
O6 Ho1 K1 116.29(16) 4_556 3_656
O5 Ho1 K1 130.44(16) . 3_656
O7 Ho1 K1 144.48(14) 2 3_656
O3 Ho1 K1 73.58(14) 3_656 3_656
O1 Ho1 K1 35.81(13) . 3_656
O9W Ho1 K1 84.49(15) . 3_656
O4 Ho1 K1 38.65(13) 4_556 3_656
O2 Ho1 K1 82.19(13) . 3_656
S1 Ho1 K1 57.42(5) . 3_656
K1 Ho1 K1 97.11(3) 4_566 3_656
K1 Ho1 K1 103.63(4) . 3_656
O8 K1 O1 143.56(19) 3 3_656
O8 K1 O3 73.36(18) 3 2_655
O1 K1 O3 103.15(16) 3_656 2_655
O8 K1 O2 69.41(17) 3 .
O1 K1 O2 75.28(16) 3_656 .
O3 K1 O2 97.30(17) 2_655 .
O8 K1 O4 101.68(18) 3 2_655
O1 K1 O4 57.93(15) 3_656 2_655
O3 K1 O4 47.82(15) 2_655 2_655
O2 K1 O4 72.21(17) . 2_655
O8 K1 O9W 116.67(19) 3 1_565
O1 K1 O9W 96.98(18) 3_656 1_565
O3 K1 O9W 119.25(17) 2_655 1_565
O2 K1 O9W 143.37(18) . 1_565
O4 K1 O9W 134.00(17) 2_655 1_565
O8 K1 O6 70.79(17) 3 1_565
O1 K1 O6 140.61(18) 3_656 1_565
O3 K1 O6 61.77(16) 2_655 1_565
O2 K1 O6 139.00(17) . 1_565
O4 K1 O6 107.09(17) 2_655 1_565
O9W K1 O6 66.49(18) 1_565 1_565
O8 K1 O7 76.51(17) 3 2
O1 K1 O7 93.79(16) 3_656 2
O3 K1 O7 147.46(18) 2_655 2
O2 K1 O7 60.17(15) . 2
O4 K1 O7 129.88(16) 2_655 2
O9W K1 O7 85.27(15) 1_565 2
O6 K1 O7 118.57(16) 1_565 2
O8 K1 O5 70.59(17) 3 2
O1 K1 O5 124.71(16) 3_656 2
O3 K1 O5 131.94(16) 2_655 2
O2 K1 O5 98.66(16) . 2
O4 K1 O5 169.97(17) 2_655 2
O9W K1 O5 55.99(15) 1_565 2
O6 K1 O5 76.88(16) 1_565 2
O7 K1 O5 43.23(14) 2 2
O8 K1 S1 86.83(15) 3 2_655
O1 K1 S1 80.50(12) 3_656 2_655
O3 K1 S1 24.15(11) 2_655 2_655
O2 K1 S1 83.57(13) . 2_655
O4 K1 S1 23.70(10) 2_655 2_655
O9W K1 S1 131.20(13) 1_565 2_655
O6 K1 S1 84.85(13) 1_565 2_655
O7 K1 S1 143.41(12) 2 2_655
O5 K1 S1 154.55(12) 2 2_655
O8 K1 S2 82.70(14) 3 2
O1 K1 S2 102.35(12) 3_656 2
O3 K1 S2 153.85(13) 2_655 2
O2 K1 S2 83.63(13) . 2
O4 K1 S2 151.71(13) 2_655 2
O9W K1 S2 62.77(12) 1_565 2
O6 K1 S2 100.76(13) 1_565 2
O7 K1 S2 23.50(10) 2 2
O5 K1 S2 24.30(11) 2 2
S1 K1 S2 165.69(8) 2_655 2
O8 K1 S1 134.35(14) 3 3_656
O1 K1 S1 20.61(11) 3_656 3_656
O3 K1 S1 121.53(13) 2_655 3_656
O2 K1 S1 66.08(12) . 3_656
O4 K1 S1 74.12(11) 2_655 3_656
O9W K1 S1 94.07(14) 1_565 3_656
O6 K1 S1 154.71(13) 1_565 3_656
O7 K1 S1 73.20(11) 2 3_656
O5 K1 S1 106.38(12) 2 3_656
S1 K1 S1 97.73(7) 2_655 3_656
S2 K1 S1 82.87(7) 2 3_656
O4 S1 O2 112.4(3) . .
O4 S1 O3 107.3(3) . .
O2 S1 O3 112.0(3) . .
O4 S1 O1 110.2(3) . .
O2 S1 O1 104.8(3) . .
O3 S1 O1 110.1(3) . .
O4 S1 Ho1 127.1(2) . .
O2 S1 Ho1 55.2(2) . .
O3 S1 Ho1 125.2(2) . .
O1 S1 Ho1 49.6(2) . .
O4 S1 K1 54.0(2) . 2_645
O2 S1 K1 132.3(3) . 2_645
O3 S1 K1 53.4(2) . 2_645
O1 S1 K1 123.0(2) . 2_645
Ho1 S1 K1 172.47(7) . 2_645
O4 S1 K1 119.3(2) . 3_656
O2 S1 K1 125.2(3) . 3_656
O3 S1 K1 68.9(3) . 3_656
O1 S1 K1 41.4(2) . 3_656
Ho1 S1 K1 79.16(6) . 3_656
K1 S1 K1 93.87(7) 2_645 3_656
O7 S2 O8 109.0(3) . .
O7 S2 O5 106.9(3) . .
O8 S2 O5 110.5(3) . .
O7 S2 O6 110.0(3) . .
O8 S2 O6 111.4(4) . .
O5 S2 O6 109.0(3) . .
O7 S2 K1 57.6(2) . 2_545
O8 S2 K1 86.7(2) . 2_545
O5 S2 K1 66.2(2) . 2_545
O6 S2 K1 161.5(3) . 2_545
O7 S2 K1 86.3(2) . 3
O8 S2 K1 31.0(2) . 3
O5 S2 K1 139.4(2) . 3
O6 S2 K1 101.5(2) . 3
K1 S2 K1 91.86(6) 2_545 3
S1 O1 Ho1 101.8(3) . .
S1 O1 K1 118.0(3) . 3_656
Ho1 O1 K1 114.5(2) . 3_656
S1 O2 Ho1 96.6(3) . .
S1 O2 K1 142.0(3) . .
Ho1 O2 K1 104.5(2) . .
S1 O3 Ho1 144.5(3) . 3_656
S1 O3 K1 102.5(3) . 2_645
Ho1 O3 K1 109.8(2) 3_656 2_645
S1 O4 Ho1 147.2(3) . 4
S1 O4 K1 102.3(3) . 2_645
Ho1 O4 K1 110.54(19) 4 2_645
S2 O5 Ho1 139.9(3) . .
S2 O5 K1 89.5(3) . 2_545
Ho1 O5 K1 113.9(2) . 2_545
S2 O6 Ho1 130.5(4) . 4
S2 O6 K1 124.0(3) . 1_545
Ho1 O6 K1 105.3(2) 4 1_545
S2 O7 Ho1 145.7(4) . 2_545
S2 O7 K1 98.9(3) . 2_545
Ho1 O7 K1 105.6(2) 2_545 2_545
S2 O8 K1 132.7(3) . 3
Ho1 O9W K1 120.9(2) . 1_545

loop_
_geom_bond_atom_site_label_1
_geom_bond_atom_site_label_2
_geom_bond_distance
_geom_bond_site_symmetry_2
Ho1 O6 2.292(6) 4_556
Ho1 O5 2.303(6) .
Ho1 O7 2.311(5) 2
Ho1 O3 2.323(5) 3_656
Ho1 O1 2.379(5) .
Ho1 O9W 2.392(5) .
Ho1 O4 2.389(5) 4_556
Ho1 O2 2.526(6) .
K1 O8 2.662(6) 3
K1 O1 2.808(6) 3_656
K1 O3 2.891(6) 2_655
K1 O2 2.915(6) .
K1 O4 2.913(6) 2_655
K1 O9W 3.001(6) 1_565
K1 O6 3.057(6) 1_565
K1 O7 3.067(6) 2
K1 O5 3.284(6) 2
S1 O4 1.447(5) .
S1 O2 1.456(6) .
S1 O3 1.474(5) .
S1 O1 1.493(5) .
S2 O7 1.448(5) .
S2 O8 1.453(5) .
S2 O5 1.477(6) .
S2 O6 1.486(6) .
O1 K1 2.808(6) 3_656
O3 Ho1 2.323(5) 3_656
O3 K1 2.891(6) 2_645
O4 Ho1 2.389(5) 4
O4 K1 2.913(6) 2_645
O5 K1 3.284(6) 2_545
O6 Ho1 2.292(6) 4
O6 K1 3.057(6) 1_545
O7 Ho1 2.311(5) 2_545
O7 K1 3.067(6) 2_545
O8 K1 2.662(6) 3
O9W K1 3.001(6) 1_545
